data_7045293
loop_
_publ_author_name
'Savchenkov, Anton V.'
'Vologzhanina, Anna V.'
'Dmitrienko, Artem O.'
'Zubavichus, Yan V.'
'Pushkin, Denis V.'
'Serezhkina, Larisa B.'
'Serezhkin, Viktor N.'

_publ_section_title
;
 Crystal structures of uranyl complexes with isobutyrate and isovalerate
 anions
;
_journal_name_full 'Dalton Transactions'
_journal_paper_doi 10.1039/C7DT04042C
_journal_year 2018
_chemical_absolute_configuration unk
_chemical_formula_moiety 'C12 H21 Cs O8 U'
_chemical_formula_sum 'C12 H21 Cs O8 U'
_chemical_formula_weight 663.83
_chemical_name_common 'cesium tris(iso-butyrato-O,O')-dioxo-uranium(vi)'
_chemical_name_systematic 'cesium tris(2-methylpropanoato-O,O')-dioxo-uranium(vi)'
_space_group_crystal_system cubic
_space_group_IT_number 198
_space_group_name_Hall 'P 2ac 2ab 3'
_space_group_name_H-M_alt 'P 21 3'
_symmetry_space_group_name_Hall 'P 2ac 2ab 3'
_symmetry_space_group_name_H-M 'P 21 3'
_audit_creation_method 'Olex2: 2016.02.16 svn.r3265 GCC:4.1.0 on Linux64, Python: 2.7.2, wxWidgets: 3.0.2 for OlexSys'
_audit_update_record
;
2017-10-13 deposited with the CCDC.
2017-12-26 downloaded from the CCDC.
;
_cell_angle_alpha 90
_cell_angle_beta 90
_cell_angle_gamma 90
_cell_formula_units_Z 4
_cell_length_a 12.39075(4)
_cell_length_b 12.39075(4)
_cell_length_c 12.39075(4)
_cell_measurement_reflns_used 42
_cell_measurement_temperature 295
_cell_measurement_theta_max 48.5
_cell_measurement_theta_min 2.9
_cell_volume 1902.360(11)
_computing_cell_refinement 'TOPAS 4.2 (Coelho, 2003; Bruker, 2009)'
_computing_data_collection 'Bruker XRD Commander 2.6 (Bruker, 2007)'
_computing_data_reduction 'TOPAS 4.2 (Coelho, 2003; Bruker, 2009)'
_computing_molecular_graphics 'OLEX2 1.2 (Dolomanov et al., 2009, 2)'
_computing_publication_material 'PLATON (Spek, 2003)'
_computing_structure_refinement 'TOPAS 4.2 (Coelho, 2003; Bruker, 2009)'
_computing_structure_solution 'FOX 1.9.7.0 (Favre-Nicolin, Cerny, 2002)'
_diffrn_ambient_temperature 295
_diffrn_detector '1D linear'
_diffrn_detector_type
;
Bruker LynxEye compound silicon strip 1D linear detector 
;
_diffrn_measurement_device_type 'Bruker D8 Advance Vario'
_diffrn_radiation_monochromator 'Ge 111'
_diffrn_radiation_probe x-ray
_diffrn_radiation_type CuK\a~1~
_diffrn_radiation_wavelength 1.54060
_diffrn_reflns_limit_h_max -100
_diffrn_reflns_limit_h_min 100
_diffrn_reflns_limit_k_max -100
_diffrn_reflns_limit_k_min 100
_diffrn_reflns_limit_l_max -100
_diffrn_reflns_limit_l_min 100
_diffrn_source 'sealed X-ray tube'
_diffrn_source_target Cu
_exptl_absorpt_correction_type none
_exptl_crystal_density_diffrn 2.318
_pd_block_diffractogram_id final
_pd_char_colour yellow
_pd_char_particle_morphology round
_pd_meas_2theta_range_inc 0.0105
_pd_meas_2theta_range_max 96.9656
_pd_meas_2theta_range_min 5.800000
_pd_meas_number_of_points 8701
_pd_meas_scan_method cont
_pd_proc_2theta_range_inc 0.0105
_pd_proc_2theta_range_max 96.9656
_pd_proc_2theta_range_min 5.600000
_pd_proc_ls_background_function
;
19th order Chebyshev polynomial 
;
_pd_proc_ls_pref_orient_corr none
_pd_proc_ls_profile_function pseudo-Voigt
_pd_proc_ls_prof_R_factor 0.0215
_pd_proc_ls_prof_wR_expected 0.0192
_pd_proc_ls_prof_wR_factor 0.0296
_pd_proc_wavelength 1.54060
_pd_spec_mounting
;
deposited on sticky tape 
;
_pd_spec_mount_mode transmission
_pd_spec_shape flat_sheet
_refine_ls_extinction_method none
_refine_ls_goodness_of_fit_all 3.482
_refine_ls_hydrogen_treatment constr
_refine_ls_matrix_type fullcycle
_refine_ls_number_parameters 66
_refine_ls_number_restraints 27
_refine_ls_R_I_factor 0.0112
_refine_ls_structure_factor_coef Inet
_refine_ls_weighting_details 1/Y~i~
_refine_ls_weighting_scheme calc
_cod_data_source_file c7dt04042c2.cif
_cod_data_source_block final
_cod_database_code 7045293
_olex2_refinement_description
;
1. Others
 Fixed Sof: U1(0.333) O1(0.333) O2(0.333) C3(0.5) C3B(0.5) C4(0.5) C4B(0.5)
 Cs2(0.333) H3BA(0.5) H3BB(0.5) H2A(0.5) H2B(0.5) H3BC(0.5) H3A(0.5) H3B(0.5)
 H3C(0.5) H4BA(0.5) H4A(0.5) H4B(0.5) H4C(0.5) H4BB(0.5) H4BC(0.5)
 Fixed Uiso: U1(0.05) O1(0.05) O2(0.05) O3(0.05) O4(0.05) C1(0.05) C2(0.05)
 C3(0.05) C3B(0.05) C4(0.05) C4B(0.05) Cs2(0.05) H3BA(0.05) H3BB(0.05)
 H2A(0.06) H2B(0.06) H3BC(0.05) H3A(0.05) H3B(0.05) H3C(0.05) H4BA(0.05)
 H4A(0.05) H4B(0.05) H4C(0.05) H4BB(0.05) H4BC(0.05)
 Fixed X: U1(0.54912) O1(0.4673) O2(0.6308) O3(0.7105) O4(0.6634) C1(0.7253)
 C2(0.804) C3(0.901) C3B(0.898) C4(0.762) C4B(0.841) Cs2(0.82913) H3BA(0.878)
 H3BB(0.957) H2A(0.83226) H2B(0.76518) H3BC(0.92) H3A(0.923) H3B(0.959)
 H3C(0.88) H4BA(0.78) H4A(0.729) H4B(0.82) H4C(0.708) H4BB(0.872) H4BC(0.894)
 Fixed Y: U1(0.95088) O1(1.0327) O2(0.8692) O3(1.0109) O4(1.1072) C1(1.0863)
 C2(1.18) C3(1.143) C3B(1.18) C4(1.29) C4B(1.161) Cs2(0.82913) H3BA(1.215)
 H3BB(1.219) H2A(1.19119) H2B(1.24877) H3BC(1.108) H3A(1.073) H3B(1.193)
 H3C(1.142) H4BA(1.166) H4A(1.289) H4B(1.34) H4C(1.311) H4BB(1.09) H4BC(1.214)
 Fixed Z: U1(0.04912) O1(-0.0327) O2(0.1308) O3(-0.0536) O4(0.0876) C1(0.009)
 C2(-0.006) C3(-0.067) C3B(0.073) C4(-0.036) C4B(-0.118) Cs2(-0.17087)
 H3BA(0.139) H3BB(0.04) H2A(0.06702) H2B(-0.00172) H3BC(0.088) H3A(-0.044) H3B(-
 0.059) H3C(-0.144) H4BA(-0.165) H4A(-0.106) H4B(-0.035) H4C(0.016) H4BB(-
 0.123) H4BC(-0.139)
;

loop_
_space_group_symop_id
_space_group_symop_operation_xyz
1 x,y,z
2 1/2-x,-y,1/2+z
3 1/2+x,1/2-y,-z
4 -x,1/2+y,1/2-z
5 z,x,y
6 1/2-z,-x,1/2+y
7 1/2+z,1/2-x,-y
8 -z,1/2+x,1/2-y
9 y,z,x
10 1/2+y,1/2-z,-x
11 -y,1/2+z,1/2-x
12 1/2-y,-z,1/2+x

loop_
_atom_site_label
_atom_site_type_symbol
_atom_site_thermal_displace_type
_atom_site_fract_x
_atom_site_fract_y
_atom_site_fract_z
_atom_site_occupancy
_atom_site_U_iso_or_equiv
_atom_site_disorder_group
U1 U Uiso 0.54912 0.95088 0.04912 0.999 0.0500 .
O1 O Uiso 0.46730 1.03270 -0.03270 0.999 0.0500 .
O2 O Uiso 0.63080 0.86920 0.13080 0.999 0.0500 .
O3 O Uiso 0.71050 1.01090 -0.05360 1.000 0.0500 .
O4 O Uiso 0.66340 1.10720 0.08760 1.000 0.0500 .
C1 C Uiso 0.72530 1.08630 0.00900 1.000 0.0500 .
C2 C Uiso 0.80400 1.18000 -0.00600 1.000 0.0500 .
C3 C Uiso 0.90100 1.14300 -0.06700 0.500 0.0500 1
C3B C Uiso 0.89800 1.18000 0.07300 0.500 0.0500 2
C4 C Uiso 0.76200 1.29000 -0.03600 0.500 0.0500 1
C4B C Uiso 0.84100 1.16100 -0.11800 0.500 0.0500 2
Cs2 Cs Uiso 0.82913 0.82913 -0.17087 0.999 0.0500 .
H3BA H Uiso 0.87800 1.21500 0.13900 0.500 0.0500 2
H3BB H Uiso 0.95700 1.21900 0.04000 0.500 0.0500 2
H2A H Uiso 0.83226 1.19119 0.06702 0.500 0.0600 1
H2B H Uiso 0.76518 1.24877 -0.00172 0.500 0.0600 2
H3BC H Uiso 0.92000 1.10800 0.08800 0.500 0.0500 2
H3A H Uiso 0.92300 1.07300 -0.04400 0.500 0.0500 1
H3B H Uiso 0.95900 1.19300 -0.05900 0.500 0.0500 1
H3C H Uiso 0.88000 1.14200 -0.14400 0.500 0.0500 1
H4BA H Uiso 0.78000 1.16600 -0.16500 0.500 0.0500 2
H4A H Uiso 0.72900 1.28900 -0.10600 0.500 0.0500 1
H4B H Uiso 0.82000 1.34000 -0.03500 0.500 0.0500 1
H4C H Uiso 0.70800 1.31100 0.01600 0.500 0.0500 1
H4BB H Uiso 0.87200 1.09000 -0.12300 0.500 0.0500 2
H4BC H Uiso 0.89400 1.21400 -0.13900 0.500 0.0500 2

loop_
_atom_type_symbol
_atom_type_description
_atom_type_scat_dispersion_real
_atom_type_scat_dispersion_imag
_atom_type_scat_source
C C 0.0181 0.0091 ' International Tables Vol C Tables 4.2.6.8 and 6.1.1.4'
H H 0.0000 0.0000 ' International Tables Vol C Tables 4.2.6.8 and 6.1.1.4'
Cs Cs -0.7457 7.9052 ' International Tables Vol C Tables 4.2.6.8 and 6.1.1.4'
O O 0.0492 0.0322 ' International Tables Vol C Tables 4.2.6.8 and 6.1.1.4'
U U -4.3638 13.4090 ' International Tables Vol C Tables 4.2.6.8 and 6.1.1.4'

loop_
_geom_angle_atom_site_label_1
_geom_angle_atom_site_label_2
_geom_angle_atom_site_label_3
_geom_angle
_geom_angle_site_symmetry_1
_geom_angle_site_symmetry_3
_geom_angle_publ_flag
O1 U1 O2 180.00 . . yes
O1 U1 O3 89.78 . 12_664 yes
O1 U1 O3 89.78 . . yes
O1 U1 O3 89.78 . 7_566 yes
O1 U1 O4 89.40 . 12_664 yes
O1 U1 O4 89.40 . . yes
O1 U1 O4 89.40 . 7_566 yes
O2 U1 O3 90.22 . . yes
O2 U1 O3 90.22 . 7_566 yes
O2 U1 O3 90.22 . 12_664 yes
O2 U1 O4 90.60 . 7_566 yes
O2 U1 O4 90.60 . . yes
O2 U1 O4 90.60 . 12_664 yes
O3 U1 O3 120.00 7_566 12_664 yes
O3 U1 O3 120.00 . 7_566 yes
O3 U1 O3 120.00 . 12_664 yes
O3 U1 O4 52.91 12_664 12_664 yes
O3 U1 O4 52.91 7_566 7_566 yes
O3 U1 O4 67.09 7_566 12_664 yes
O3 U1 O4 172.86 . 12_664 yes
O3 U1 O4 172.86 12_664 7_566 yes
O3 U1 O4 172.86 7_566 . yes
O3 U1 O4 67.09 . 7_566 yes
O3 U1 O4 67.09 12_664 . yes
O3 U1 O4 52.91 . . yes
O4 U1 O4 119.99 7_566 12_664 yes
O4 U1 O4 119.99 . 12_664 yes
O4 U1 O4 119.99 . 7_566 yes
U1 O3 C1 91.39 . . yes
U1 O4 C1 92.22 . . yes
O3 C1 O4 123.43 . . yes
O3 C1 C2 126.63 . . yes
O4 C1 C2 108.95 . . yes
C1 C2 C3 110.02 . . no
C1 C2 C3B 114.23 . . no
C1 C2 C4 119.83 . . no
C1 C2 C4B 101.00 . . no
C1 C2 H2A 103.00 . . no
C1 C2 H2B 110.00 . . no
C3 C2 C3B 73.10 . . no
C3 C2 C4 115.57 . . no
C3 C2 C4B 39.35 . . no
C3 C2 H2A 103.00 . . no
C3 C2 H2B 134.00 . . no
C3B C2 C4 115.05 . . no
C3B C2 C4B 111.47 . . no
C3B C2 H2A 30.00 . . no
C3B C2 H2B 110.00 . . no
C4 C2 C4B 91.12 . . no
C4 C2 H2A 103.00 . . no
C4 C2 H2B 19.00 . . no
C4B C2 H2A 141.00 . . no
C4B C2 H2B 110.00 . . no
H2A C2 H2B 90.00 . . no
C2 C3 H3A 111.00 . . no
C2 C3 H3B 111.00 . . no
C2 C3 H3C 106.00 . . no
H3A C3 H3B 110.00 . . no
H3A C3 H3C 111.00 . . no
H3B C3 H3C 108.00 . . no
C2 C3B H3BA 111.00 . . no
C2 C3B H3BB 108.00 . . no
C2 C3B H3BC 110.00 . . no
H3BA C3B H3BB 109.00 . . no
H3BA C3B H3BC 109.00 . . no
H3BB C3B H3BC 110.00 . . no
C2 C4 H4A 111.00 . . no
C2 C4 H4B 109.00 . . no
C2 C4 H4C 109.00 . . no
H4A C4 H4B 110.00 . . no
H4A C4 H4C 108.00 . . no
H4B C4 H4C 110.00 . . no
C2 C4B H4BA 108.00 . . no
C2 C4B H4BB 109.00 . . no
C2 C4B H4BC 111.00 . . no
H4BA C4B H4BB 110.00 . . no
H4BA C4B H4BC 109.00 . . no
H4BB C4B H4BC 109.00 . . no

loop_
_geom_bond_atom_site_label_1
_geom_bond_atom_site_label_2
_geom_bond_distance
_geom_bond_site_symmetry_2
_geom_bond_publ_flag
U1 O1 1.7560(1) . yes
U1 O2 1.7530(1) . yes
U1 O3 2.4843 . yes
U1 O3 2.4843 7_566 yes
U1 O3 2.4843 12_664 yes
U1 O4 2.4462 7_566 yes
U1 O4 2.4462 . yes
U1 O4 2.4462 12_664 yes
O3 C1 1.2281 . yes
O4 C1 1.2664 . yes
C1 C2 1.5276 . no
C2 C3 1.4920 . no
C2 C3B 1.5214 . no
C2 C4 1.5056 . no
C2 C4B 1.4804 . no
C2 H2A 0.9800 . no
C2 H2B 0.9800 . no
C3 H3A 0.9500 . no
C3 H3B 0.9500 . no
C3 H3C 0.9900 . no
C3B H3BA 0.9600 . no
C3B H3BB 0.9700 . no
C3B H3BC 0.9500 . no
C4 H4A 0.9600 . no
C4 H4B 0.9500 . no
C4 H4C 0.9600 . no
C4B H4BA 0.9600 . no
C4B H4BB 0.9600 . no
C4B H4BC 0.9600 . no

loop_
_geom_torsion_atom_site_label_1
_geom_torsion_atom_site_label_2
_geom_torsion_atom_site_label_3
_geom_torsion_atom_site_label_4
_geom_torsion
_geom_torsion_site_symmetry_1
_geom_torsion_publ_flag
U1 O3 C1 O4 -2.31 . no
U1 O3 C1 C2 -169.65 . no
U1 O4 C1 O3 2.35 . no
U1 O4 C1 C2 171.63 . no
O1 U1 O3 C1 90.67 . no
O1 U1 O4 C1 -91.38 . no
O2 U1 O3 C1 -89.33 . no
O2 U1 O4 C1 88.62 . no
O3 U1 O3 C1 1.06 12_664 no
O3 U1 O3 C1 -179.72 7_566 no
O3 U1 O4 C1 178.61 12_664 no
O3 U1 O4 C1 -1.21 . no
O3 C1 C2 C3 -32.24 . no
O3 C1 C2 C3B -112.14 . no
O3 C1 C2 C4 105.35 . no
O3 C1 C2 C4B 7.63 . no
O4 U1 O3 C1 -179.88 7_566 no
O4 U1 O3 C1 1.25 . no
O4 U1 O4 C1 -2.42 7_566 no
O4 U1 O4 C1 179.65 12_664 no
O4 C1 C2 C3 158.91 . no
O4 C1 C2 C3B 79.01 . no
O4 C1 C2 C4 -63.50 . no
O4 C1 C2 C4B -161.22 . no
